data_4338820
loop_
_publ_author_name
'Meier, Roland'
'Platas-Iglesias, Carlos'
'Heinemann, Frank W.'
'Linti, Gerald'
'Schulte, J\"urgen'
'Srivastava, Sunil K.'

_publ_section_title
;
 Secrets of Solid State and Aqueous Solution Structures of
 [Ni(tmdta)](2-).
;
_journal_issue 13
_journal_name_full 'Inorganic chemistry'
_journal_page_first 6684
_journal_page_last 6697
_journal_paper_doi 10.1021/ic5004325
_journal_volume 53
_journal_year 2014
_chemical_formula_moiety 'C11 H14 N2 Ni O8, 2(C H6 N3), 6(O)'
_chemical_formula_sum 'C13 H38 N8 Ni O14'
_chemical_formula_weight 589.22
_space_group_IT_number 14
_symmetry_cell_setting monoclinic
_symmetry_Int_Tables_number 14
_symmetry_space_group_name_Hall '-P 2ybc'
_symmetry_space_group_name_H-M 'P 1 21/c 1'
_atom_sites_solution_hydrogens geom
_atom_sites_solution_primary direct
_atom_sites_solution_secondary difmap
_audit_creation_method SHELXL-97
_cell_angle_alpha 90.00
_cell_angle_beta 93.31(3)
_cell_angle_gamma 90.00
_cell_formula_units_Z 4
_cell_length_a 20.832(4)
_cell_length_b 15.174(3)
_cell_length_c 8.4085(17)
_cell_measurement_temperature 200(2)
_cell_volume 2653.5(9)
_computing_structure_refinement 'SHELXL-97 (Sheldrick, 1997)'
_computing_structure_solution 'SHELXS-97 (Sheldrick, 1990)'
_diffrn_ambient_temperature 200(2)
_diffrn_measured_fraction_theta_full 0.993
_diffrn_measured_fraction_theta_max 0.993
_diffrn_radiation_monochromator graphite
_diffrn_radiation_probe x-ray
_diffrn_radiation_type MoK\a
_diffrn_radiation_wavelength 0.71073
_diffrn_reflns_av_R_equivalents 0.1149
_diffrn_reflns_av_sigmaI/netI 0.0954
_diffrn_reflns_limit_h_max 23
_diffrn_reflns_limit_h_min -23
_diffrn_reflns_limit_k_max 17
_diffrn_reflns_limit_k_min -17
_diffrn_reflns_limit_l_max 9
_diffrn_reflns_limit_l_min -9
_diffrn_reflns_number 16558
_diffrn_reflns_theta_full 24.03
_diffrn_reflns_theta_max 24.03
_diffrn_reflns_theta_min 1.66
_diffrn_source 'fine-focus sealed tube'
_diffrn_source_type 'STOE IPDS'
_exptl_absorpt_coefficient_mu 0.807
_exptl_absorpt_correction_T_max 0.885
_exptl_absorpt_correction_T_min 0.681
_exptl_absorpt_correction_type numerical
_exptl_crystal_colour blue
_exptl_crystal_density_diffrn 1.475
_exptl_crystal_density_method 'not measured'
_exptl_crystal_description plate
_exptl_crystal_F_000 1248
_exptl_crystal_size_max 0.51
_exptl_crystal_size_mid 0.43
_exptl_crystal_size_min 0.14
_refine_diff_density_max 3.704
_refine_diff_density_min -1.063
_refine_diff_density_rms 0.265
_refine_ls_extinction_method none
_refine_ls_goodness_of_fit_ref 1.747
_refine_ls_hydrogen_treatment mixed
_refine_ls_matrix_type full
_refine_ls_number_parameters 325
_refine_ls_number_reflns 4150
_refine_ls_number_restraints 0
_refine_ls_restrained_S_all 1.747
_refine_ls_R_factor_all 0.1515
_refine_ls_R_factor_gt 0.1171
_refine_ls_shift/su_max 0.001
_refine_ls_shift/su_mean 0.000
_refine_ls_structure_factor_coef Fsqd
_refine_ls_weighting_details 'calc w=1/[\s^2^(Fo^2^)+(0.1000P)^2^+0.0000P] where P=(Fo^2^+2Fc^2^)/3'
_refine_ls_weighting_scheme calc
_refine_ls_wR_factor_gt 0.3010
_refine_ls_wR_factor_ref 0.3077
_reflns_number_gt 2494
_reflns_number_total 4150
_reflns_threshold_expression >2sigma(I)
_cod_data_source_file ic5004325_si_003.cif
_cod_data_source_block {C(NH2)3}2-Ni(tmdta)]-6H2O-1b
_cod_depositor_comments 'Adding full bibliography for 4338819--4338821.cif.'
_cod_original_cell_volume 2653.6(9)
_cod_original_sg_symbol_H-M 'P 21/c'
_cod_database_code 4338820

loop_
_symmetry_equiv_pos_as_xyz
'x, y, z'
'-x, y+1/2, -z+1/2'
'-x, -y, -z'
'x, -y-1/2, z-1/2'

loop_
_atom_site_label
_atom_site_type_symbol
_atom_site_fract_x
_atom_site_fract_y
_atom_site_fract_z
_atom_site_U_iso_or_equiv
_atom_site_adp_type
_atom_site_occupancy
_atom_site_symmetry_multiplicity
_atom_site_calc_flag
_atom_site_refinement_flags
Ni1 Ni 0.25047(6) 0.00189(9) 0.20213(16) 0.0224(4) Uani 1 1 d .
O1 O 0.2310(3) -0.1323(5) 0.2006(9) 0.0315(19) Uani 1 1 d .
O2 O 0.2765(4) -0.2625(5) 0.1518(11) 0.042(2) Uani 1 1 d .
O3 O 0.3339(3) -0.0047(5) 0.3523(8) 0.0274(16) Uani 1 1 d .
O4 O 0.4377(4) 0.0304(6) 0.3441(10) 0.046(2) Uani 1 1 d .
O5 O 0.1759(3) 0.0178(4) 0.3570(8) 0.0260(17) Uani 1 1 d .
O6 O 0.0693(4) 0.0029(6) 0.3650(9) 0.0373(19) Uani 1 1 d .
O7 O 0.2684(3) 0.1363(5) 0.1963(9) 0.0293(18) Uani 1 1 d .
O8 O 0.2190(4) 0.2646(5) 0.1406(10) 0.041(2) Uani 1 1 d .
O9 O 0.1010(4) 0.3402(5) 0.0741(10) 0.043(2) Uani 1 1 d .
O10 O -0.0210(4) -0.1031(6) 0.1858(10) 0.047(2) Uani 1 1 d .
O11 O -0.0015(4) 0.7057(6) 0.4176(10) 0.046(2) Uani 1 1 d .
O12 O 0.3816(4) -0.3492(6) 0.0537(11) 0.047(2) Uani 1 1 d .
O13 O 0.4888(4) -0.2169(6) 0.0699(11) 0.053(2) Uani 1 1 d .
O14 O 0.5368(4) 0.1030(6) 0.1807(11) 0.050(2) Uani 1 1 d .
N1 N 0.3202(4) -0.0378(6) 0.0407(10) 0.026(2) Uani 1 1 d .
N2 N 0.1735(4) 0.0352(6) 0.0439(10) 0.023(2) Uani 1 1 d .
N3 N 0.0601(4) 0.6168(7) 0.1470(12) 0.039(2) Uani 1 1 d .
H3C H 0.0557 0.5714 0.0821 0.047 Uiso 1 1 calc R
H3D H 0.0286 0.6313 0.2074 0.047 Uiso 1 1 calc R
N4 N 0.1189(5) 0.7332(7) 0.2586(12) 0.044(3) Uani 1 1 d .
H4C H 0.0871 0.7463 0.3187 0.052 Uiso 1 1 calc R
H4D H 0.1544 0.7649 0.2650 0.052 Uiso 1 1 calc R
N5 N 0.1623(5) 0.6444(6) 0.0667(11) 0.034(2) Uani 1 1 d .
H5A H 0.1600 0.5996 0.0002 0.041 Uiso 1 1 calc R
H5B H 0.1972 0.6771 0.0752 0.041 Uiso 1 1 calc R
N6 N 0.5583(5) -0.1207(7) 0.3367(13) 0.044(3) Uani 1 1 d .
H6C H 0.5544 -0.0775 0.4052 0.053 Uiso 1 1 calc R
H6D H 0.5258 -0.1342 0.2693 0.053 Uiso 1 1 calc R
N7 N 0.6633(4) -0.1494(6) 0.4315(11) 0.032(2) Uani 1 1 d .
H7A H 0.6618 -0.1067 0.5022 0.039 Uiso 1 1 calc R
H7B H 0.6986 -0.1809 0.4258 0.039 Uiso 1 1 calc R
N8 N 0.6173(5) -0.2331(7) 0.2275(12) 0.048(3) Uani 1 1 d .
H8C H 0.6529 -0.2641 0.2247 0.057 Uiso 1 1 calc R
H8D H 0.5842 -0.2455 0.1613 0.057 Uiso 1 1 calc R
C1 C 0.3029(6) -0.0273(9) -0.1346(14) 0.044(3) Uani 1 1 d .
H1A H 0.3411 -0.0046 -0.1860 0.053 Uiso 1 1 calc R
H1B H 0.2933 -0.0864 -0.1797 0.053 Uiso 1 1 calc R
C2 C 0.2483(6) 0.0308(10) -0.1792(15) 0.044(3) Uani 1 1 d .
H2A H 0.2444 0.0348 -0.2969 0.053 Uiso 1 1 calc R
H2B H 0.2587 0.0906 -0.1382 0.053 Uiso 1 1 calc R
C3 C 0.1835(5) 0.0051(8) -0.1224(13) 0.035(3) Uani 1 1 d .
H3A H 0.1494 0.0307 -0.1953 0.042 Uiso 1 1 calc R
H3B H 0.1792 -0.0598 -0.1272 0.042 Uiso 1 1 calc R
C4 C 0.3324(5) -0.1339(7) 0.0761(16) 0.035(3) Uani 1 1 d .
H4A H 0.3706 -0.1394 0.1510 0.043 Uiso 1 1 calc R
H4B H 0.3419 -0.1646 -0.0237 0.043 Uiso 1 1 calc R
C5 C 0.2755(5) -0.1784(8) 0.1480(14) 0.030(3) Uani 1 1 d .
C6 C 0.3776(5) 0.0141(7) 0.1005(14) 0.033(3) Uani 1 1 d .
H6A H 0.3734 0.0755 0.0617 0.040 Uiso 1 1 calc R
H6B H 0.4168 -0.0115 0.0575 0.040 Uiso 1 1 calc R
C7 C 0.3850(5) 0.0143(7) 0.2836(15) 0.033(3) Uani 1 1 d .
C8 C 0.1166(5) -0.0039(7) 0.1143(16) 0.035(3) Uani 1 1 d .
H8A H 0.1138 -0.0672 0.0865 0.042 Uiso 1 1 calc R
H8B H 0.0771 0.0254 0.0692 0.042 Uiso 1 1 calc R
C9 C 0.1207(5) 0.0064(7) 0.2960(15) 0.029(3) Uani 1 1 d .
C10 C 0.1660(5) 0.1337(7) 0.0512(15) 0.034(3) Uani 1 1 d .
H10A H 0.1263 0.1474 0.1055 0.040 Uiso 1 1 calc R
H10B H 0.1606 0.1568 -0.0588 0.040 Uiso 1 1 calc R
C11 C 0.2217(5) 0.1810(7) 0.1368(13) 0.029(3) Uani 1 1 d .
C12 C 0.1134(5) 0.6626(7) 0.1538(13) 0.031(3) Uani 1 1 d .
C13 C 0.6132(6) -0.1658(8) 0.3349(14) 0.035(3) Uani 1 1 d .

loop_
_atom_site_aniso_label
_atom_site_aniso_U_11
_atom_site_aniso_U_22
_atom_site_aniso_U_33
_atom_site_aniso_U_23
_atom_site_aniso_U_13
_atom_site_aniso_U_12
Ni1 0.0301(7) 0.0143(7) 0.0226(7) 0.0006(6) 0.0007(5) -0.0008(6)
O1 0.034(4) 0.026(4) 0.036(5) 0.010(4) 0.006(3) 0.001(3)
O2 0.050(5) 0.012(4) 0.064(6) 0.001(4) 0.002(4) 0.001(4)
O3 0.033(4) 0.034(4) 0.016(4) 0.001(4) 0.000(3) 0.000(4)
O4 0.026(5) 0.066(6) 0.045(5) -0.010(5) -0.003(4) -0.010(4)
O5 0.038(4) 0.019(4) 0.021(4) 0.004(3) 0.004(3) 0.004(3)
O6 0.035(4) 0.047(5) 0.031(4) 0.004(4) 0.009(3) 0.004(4)
O7 0.033(4) 0.024(4) 0.031(4) -0.008(3) 0.000(3) -0.002(3)
O8 0.046(5) 0.010(4) 0.066(6) -0.003(4) 0.005(4) -0.002(3)
O9 0.064(6) 0.027(5) 0.038(5) 0.001(4) 0.007(4) 0.005(4)
O10 0.055(5) 0.050(6) 0.038(5) -0.004(4) 0.006(4) -0.006(5)
O11 0.057(6) 0.037(6) 0.045(5) -0.001(4) 0.010(4) 0.003(4)
O12 0.058(6) 0.032(5) 0.050(6) -0.003(4) -0.005(4) 0.004(4)
O13 0.052(6) 0.047(6) 0.059(6) 0.000(5) -0.008(4) 0.004(5)
O14 0.050(5) 0.048(6) 0.053(6) 0.001(5) 0.000(4) -0.004(4)
N1 0.037(5) 0.020(5) 0.021(5) -0.002(4) -0.002(4) -0.004(4)
N2 0.036(5) 0.016(4) 0.018(5) 0.003(4) 0.002(4) -0.003(4)
N3 0.035(6) 0.044(6) 0.039(6) -0.004(5) 0.004(4) -0.006(5)
N4 0.045(6) 0.041(6) 0.046(6) -0.015(5) 0.007(5) -0.009(5)
N5 0.044(6) 0.026(5) 0.033(6) -0.007(4) 0.006(5) -0.012(4)
N6 0.045(6) 0.042(7) 0.046(7) -0.006(5) 0.002(5) 0.007(5)
N7 0.040(6) 0.025(5) 0.032(5) -0.006(4) 0.003(4) 0.006(4)
N8 0.052(7) 0.042(7) 0.049(7) -0.014(6) -0.001(5) 0.014(5)
C1 0.043(7) 0.057(9) 0.033(7) 0.002(6) 0.007(6) -0.005(6)
C2 0.049(8) 0.054(8) 0.029(7) 0.000(6) 0.003(6) -0.003(6)
C3 0.038(6) 0.037(7) 0.029(6) -0.005(6) 0.004(5) 0.000(6)
C4 0.037(7) 0.016(6) 0.054(8) -0.005(5) 0.007(6) -0.001(5)
C5 0.027(6) 0.027(7) 0.036(7) 0.000(5) -0.002(5) 0.001(5)
C6 0.034(6) 0.019(7) 0.050(7) -0.007(5) 0.017(5) -0.004(5)
C7 0.022(6) 0.015(6) 0.061(8) -0.004(5) 0.005(6) 0.001(5)
C8 0.022(5) 0.014(6) 0.070(9) 0.001(6) 0.001(5) -0.002(5)
C9 0.022(6) 0.005(5) 0.062(8) 0.005(5) 0.004(5) 0.002(5)
C10 0.033(6) 0.019(6) 0.048(8) 0.008(5) -0.005(5) 0.000(5)
C11 0.036(7) 0.023(7) 0.028(6) 0.000(5) 0.003(5) 0.000(5)
C12 0.037(7) 0.024(6) 0.031(6) 0.010(5) -0.002(5) -0.005(5)
C13 0.043(7) 0.026(7) 0.038(7) 0.012(6) 0.010(6) 0.006(6)

loop_
_atom_type_symbol
_atom_type_description
_atom_type_scat_dispersion_real
_atom_type_scat_dispersion_imag
_atom_type_scat_source
C C 0.0033 0.0016 'International Tables Vol C Tables 4.2.6.8 and 6.1.1.4'
H H 0.0000 0.0000 'International Tables Vol C Tables 4.2.6.8 and 6.1.1.4'
N N 0.0061 0.0033 'International Tables Vol C Tables 4.2.6.8 and 6.1.1.4'
O O 0.0106 0.0060 'International Tables Vol C Tables 4.2.6.8 and 6.1.1.4'
Ni Ni 0.3393 1.1124 'International Tables Vol C Tables 4.2.6.8 and 6.1.1.4'

loop_
_geom_angle_atom_site_label_1
_geom_angle_atom_site_label_2
_geom_angle_atom_site_label_3
_geom_angle
O7 Ni1 O1 178.1(3)
O7 Ni1 N2 83.1(3)
O1 Ni1 N2 95.2(3)
O7 Ni1 O3 85.2(3)
O1 Ni1 O3 96.4(3)
N2 Ni1 O3 168.1(3)
O7 Ni1 O5 92.4(3)
O1 Ni1 O5 88.0(3)
N2 Ni1 O5 78.4(3)
O3 Ni1 O5 104.5(3)
O7 Ni1 N1 97.6(3)
O1 Ni1 N1 81.9(3)
N2 Ni1 N1 100.9(3)
O3 Ni1 N1 78.3(3)
O5 Ni1 N1 169.8(3)
C5 O1 Ni1 113.5(7)
C7 O3 Ni1 113.7(7)
C9 O5 Ni1 115.4(7)
C11 O7 Ni1 113.6(7)
C6 N1 C4 108.7(9)
C6 N1 C1 114.6(9)
C4 N1 C1 108.9(9)
C6 N1 Ni1 101.5(6)
C4 N1 Ni1 105.1(6)
C1 N1 Ni1 117.4(7)
C8 N2 C3 114.2(9)
C8 N2 C10 107.1(8)
C3 N2 C10 111.2(8)
C8 N2 Ni1 104.6(7)
C3 N2 Ni1 112.2(6)
C10 N2 Ni1 107.0(6)
C2 C1 N1 116.8(10)
C1 C2 C3 117.2(11)
N2 C3 C2 113.1(9)
N1 C4 C5 112.5(9)
O1 C5 O2 123.8(10)
O1 C5 C4 119.9(10)
O2 C5 C4 116.3(10)
N1 C6 C7 111.7(8)
O4 C7 O3 128.2(12)
O4 C7 C6 117.3(10)
O3 C7 C6 114.6(9)
N2 C8 C9 111.0(9)
O5 C9 O6 127.7(11)
O5 C9 C8 114.9(9)
O6 C9 C8 117.4(9)
N2 C10 C11 114.4(9)
O7 C11 O8 124.1(10)
O7 C11 C10 119.1(10)
O8 C11 C10 116.8(10)
N3 C12 N5 123.1(11)
N3 C12 N4 118.5(10)
N5 C12 N4 118.4(10)
N7 C13 N6 123.3(11)
N7 C13 N8 118.3(10)
N6 C13 N8 118.4(12)

loop_
_geom_bond_atom_site_label_1
_geom_bond_atom_site_label_2
_geom_bond_distance
Ni1 O7 2.075(7)
Ni1 O1 2.076(8)
Ni1 N2 2.087(9)
Ni1 O3 2.091(7)
Ni1 O5 2.098(7)
Ni1 N1 2.132(9)
O1 C5 1.262(13)
O2 C5 1.276(14)
O3 C7 1.274(13)
O4 C7 1.207(13)
O5 C9 1.244(13)
O6 C9 1.247(13)
O7 C11 1.265(13)
O8 C11 1.271(13)
N1 C6 1.495(15)
N1 C4 1.508(14)
N1 C1 1.506(15)
N2 C8 1.479(14)
N2 C3 1.497(13)
N2 C10 1.503(14)
N3 C12 1.309(14)
N4 C12 1.389(15)
N5 C12 1.318(14)
N6 C13 1.334(15)
N7 C13 1.310(15)
N8 C13 1.369(16)
C1 C2 1.471(18)
C2 C3 1.509(16)
C4 C5 1.519(16)
C6 C7 1.538(17)
C8 C9 1.534(17)
C10 C11 1.512(16)
